data_4514034
loop_
_publ_author_name
'Wang, Yuanze'
'Patil, Pravin'
'Kurpiewska, Katarzyna'
'Kalinowska-Tluscik, Justyna'
'D\"omling, Alexander'

_publ_section_title
;
 Two Cycles with One Catch: Hydrazine in Ugi 4-CR and Its
 Postcyclizations.
;
_journal_issue 3
_journal_name_full 'ACS combinatorial science'
_journal_page_first 193
_journal_page_last 198
_journal_paper_doi 10.1021/acscombsci.7b00009
_journal_volume 19
_journal_year 2017
_chemical_formula_moiety 'C16 H30 N6 O4'
_chemical_formula_sum 'C16 H30 N6 O4'
_chemical_formula_weight 370.46
_space_group_crystal_system monoclinic
_space_group_IT_number 14
_space_group_name_Hall '-P 2ybc'
_space_group_name_H-M_alt 'P 1 21/c 1'
_atom_sites_solution_hydrogens geom
_atom_sites_solution_primary direct
_atom_sites_solution_secondary difmap
_audit_creation_date 2016-09-28T09:58:55-00:00
_audit_creation_method 'WinGX routine CIF_UPDATE'
_cell_angle_alpha 90.0
_cell_angle_beta 102.072(4)
_cell_angle_gamma 90.0
_cell_formula_units_Z 4
_cell_length_a 22.7944(8)
_cell_length_b 7.5374(2)
_cell_length_c 12.1001(4)
_cell_measurement_reflns_used 6114
_cell_measurement_temperature 130.00(10)
_cell_measurement_theta_max 28.0790
_cell_measurement_theta_min 3.5030
_cell_volume 2032.95(12)
_computing_cell_refinement
;
        CrysAlisPro, Agilent Technologies,
        Version 1.171.36.20 (release 27-06-2012 CrysAlis171 .NET)
        (compiled Jul 11 2012,15:38:31)
;
_computing_data_collection
;
        CrysAlisPro, Agilent Technologies,
        Version 1.171.36.20 (release 27-06-2012 CrysAlis171 .NET)
        (compiled Jul 11 2012,15:38:31)
;
_computing_data_reduction
;
        CrysAlisPro, Agilent Technologies,
        Version 1.171.36.20 (release 27-06-2012 CrysAlis171 .NET)
        (compiled Jul 11 2012,15:38:31)
;
_computing_structure_refinement 'SHELXL-2014/6 (Sheldrick, 2014)'
_diffrn_ambient_environment N~2~
_diffrn_ambient_temperature 130.00(10)
_diffrn_detector 'CCD plate'
_diffrn_detector_area_resol_mean 10.3756
_diffrn_detector_type Atlas
_diffrn_measured_fraction_theta_full 0.9978
_diffrn_measured_fraction_theta_max 0.9130
_diffrn_measurement_device 'four-circle diffractometer'
_diffrn_measurement_device_type 'SuperNova, Dual, Cu at zero, Atlas'
_diffrn_radiation_monochromator mirror
_diffrn_radiation_probe x-ray
_diffrn_radiation_type 'Mo K\a'
_diffrn_radiation_wavelength 0.71073
_diffrn_reflns_av_R_equivalents 0.0347
_diffrn_reflns_av_sigmaI/netI 0.0503
_diffrn_reflns_limit_h_max 30
_diffrn_reflns_limit_h_min -30
_diffrn_reflns_limit_k_max 9
_diffrn_reflns_limit_k_min -10
_diffrn_reflns_limit_l_max 16
_diffrn_reflns_limit_l_min -9
_diffrn_reflns_number 16392
_diffrn_reflns_theta_full 26.3154
_diffrn_reflns_theta_max 28.6222
_diffrn_reflns_theta_min 2.9164
_diffrn_source 'micro-focus sealed X-ray tube'
_diffrn_source_type 'SuperNova (Mo) X-ray Source'
_exptl_absorpt_coefficient_mu 0.089
_exptl_absorpt_correction_T_max 1.00000
_exptl_absorpt_correction_T_min 0.79125
_exptl_absorpt_correction_type multi-scan
_exptl_absorpt_process_details
;
CrysAlisPro 1.171.38.41r (Rigaku Oxford Diffraction, 2015)
Empirical absorption correction using spherical harmonics,
 implemented in SCALE3 ABSPACK scaling algorithm.
;
_exptl_crystal_colour white
_exptl_crystal_density_diffrn 1.21
_exptl_crystal_density_method 'not measured'
_exptl_crystal_description plate
_exptl_crystal_F_000 800
_exptl_crystal_size_max 0.6
_exptl_crystal_size_mid 0.6
_exptl_crystal_size_min 0.4
_refine_diff_density_max 0.263
_refine_diff_density_min -0.183
_refine_diff_density_rms 0.041
_refine_ls_extinction_coef 0.0097(8)
_refine_ls_extinction_expression Fc^*^=kFc[1+0.001xFc^2^\l^3^/sin(2\q)]^-1/4^
_refine_ls_extinction_method SHELXL
_refine_ls_goodness_of_fit_ref 1.048
_refine_ls_hydrogen_treatment mixed
_refine_ls_matrix_type full
_refine_ls_number_parameters 252
_refine_ls_number_reflns 4756
_refine_ls_number_restraints 0
_refine_ls_restrained_S_all 1.048
_refine_ls_R_factor_all 0.0585
_refine_ls_R_factor_gt 0.0414
_refine_ls_shift/su_max 0.001
_refine_ls_shift/su_mean 0
_refine_ls_structure_factor_coef Fsqd
_refine_ls_weighting_scheme calc
_refine_ls_wR_factor_gt 0.0901
_refine_ls_wR_factor_ref 0.1003
_reflns_number_gt 3759
_reflns_number_total 4756
_reflns_threshold_expression >2sigma(I)
_cod_data_source_file co7b00009_si_002.cif
_cod_data_source_block yz167_1
_cod_depositor_comments 'Adding full bibliography for 4514032--4514036.cif.'
_cod_original_cell_volume 2032.94(13)
_cod_database_code 4514034
_cell_oxdiff_length_a 22.7990(12)
_cell_oxdiff_length_b 7.5368(3)
_cell_oxdiff_length_c 12.0952(6)
_cell_oxdiff_angle_alpha 89.896(4)
_cell_oxdiff_angle_beta 101.998(4)
_cell_oxdiff_angle_gamma 89.991(4)
_cell_oxdiff_volume 2032.94(17)
_cell_oxdiff_measurement_reflns_used 6113

loop_
_space_group_symop_id
_space_group_symop_operation_xyz
1 'x, y, z'
2 '-x, y+1/2, -z+1/2'
3 '-x, -y, -z'
4 'x, -y-1/2, z-1/2'

loop_
_atom_site_label
_atom_site_type_symbol
_atom_site_fract_x
_atom_site_fract_y
_atom_site_fract_z
_atom_site_U_iso_or_equiv
_atom_site_adp_type
_atom_site_occupancy
_atom_site_calc_flag
_atom_site_refinement_flags
O13 O 0.62373(4) 0.78428(12) 0.13063(8) 0.0240(2) Uani 1 d .
O21 O 0.84315(4) 0.98567(13) 0.28039(8) 0.0246(2) Uani 1 d .
O20 O 0.81308(4) 0.83909(12) 0.11589(8) 0.0260(2) Uani 1 d .
O12 O 0.61014(4) 1.07864(13) 0.16533(8) 0.0256(2) Uani 1 d .
N1 N 0.81900(5) 1.14809(14) -0.00273(9) 0.0181(2) Uani 1 d .
N10 N 0.69091(5) 0.97792(15) 0.10006(10) 0.0209(3) Uani 1 d .
N9 N 0.72133(5) 1.14203(15) 0.11585(9) 0.0181(2) Uani 1 d .
N2 N 0.84708(5) 1.09583(15) -0.08560(9) 0.0223(3) Uani 1 d .
N4 N 0.75329(5) 1.15971(15) -0.16000(9) 0.0226(3) Uani 1 d .
N3 N 0.80759(5) 1.10460(16) -0.17908(10) 0.0244(3) Uani 1 d .
C11 C 0.63814(6) 0.95750(18) 0.13544(11) 0.0199(3) Uani 1 d .
C5 C 0.76115(6) 1.18549(17) -0.05008(11) 0.0174(3) Uani 1 d .
C19 C 0.83205(6) 0.97047(18) 0.16805(11) 0.0198(3) Uani 1 d .
C14 C 0.57305(6) 0.72063(18) 0.17911(12) 0.0237(3) Uani 1 d .
C6 C 0.71418(6) 1.25117(17) 0.01194(11) 0.0181(3) Uani 1 d .
C26 C 1.01104(7) 1.3053(2) 0.10577(15) 0.0376(4) Uani 1 d .
H26A H 1.0267 1.4117 0.0793 0.056 Uiso 1 calc R
H26B H 1.0207 1.2056 0.0635 0.056 Uiso 1 calc R
H26C H 1.0285 1.2888 0.1845 0.056 Uiso 1 calc R
C18 C 0.85005(6) 1.14103(17) 0.11646(11) 0.0179(3) Uani 1 d .
H18 H 0.8372 1.2423 0.1563 0.021 Uiso 1 calc R
C22 C 0.82927(7) 0.8297(2) 0.34039(14) 0.0343(4) Uani 1 d .
H22A H 0.7873 0.803 0.3175 0.051 Uiso 1 calc R
H22B H 0.839 0.852 0.4203 0.051 Uiso 1 calc R
H22C H 0.8524 0.7308 0.3231 0.051 Uiso 1 calc R
C23 C 0.91844(6) 1.14853(18) 0.12980(12) 0.0223(3) Uani 1 d .
H23A H 0.9367 1.1311 0.2089 0.027 Uiso 1 calc R
H23B H 0.9308 1.0505 0.0879 0.027 Uiso 1 calc R
C24 C 0.94295(6) 1.32091(19) 0.08986(12) 0.0251(3) Uani 1 d .
H24 H 0.9258 1.3358 0.0091 0.03 Uiso 1 calc R
C17 C 0.58563(8) 0.7604(2) 0.30469(13) 0.0350(4) Uani 1 d .
H17A H 0.6247 0.7166 0.3393 0.053 Uiso 1 calc R
H17B H 0.556 0.7035 0.3383 0.053 Uiso 1 calc R
H17C H 0.5842 0.8862 0.316 0.053 Uiso 1 calc R
C8 C 0.65193(6) 1.2395(2) -0.06475(12) 0.0249(3) Uani 1 d .
H8A H 0.6438 1.1188 -0.0884 0.037 Uiso 1 calc R
H8B H 0.6505 1.3133 -0.1299 0.037 Uiso 1 calc R
H8C H 0.6224 1.2791 -0.0242 0.037 Uiso 1 calc R
C7 C 0.72822(6) 1.44402(17) 0.04834(12) 0.0223(3) Uani 1 d .
H7A H 0.6977 1.4882 0.085 0.034 Uiso 1 calc R
H7B H 0.7293 1.5152 -0.017 0.034 Uiso 1 calc R
H7C H 0.7664 1.4494 0.0998 0.034 Uiso 1 calc R
C16 C 0.57414(7) 0.52218(19) 0.15757(15) 0.0337(4) Uani 1 d .
H16A H 0.5681 0.5009 0.0778 0.05 Uiso 1 calc R
H16B H 0.5428 0.4657 0.1867 0.05 Uiso 1 calc R
H16C H 0.6123 0.4746 0.1946 0.05 Uiso 1 calc R
C15 C 0.51454(7) 0.8009(2) 0.11626(14) 0.0342(4) Uani 1 d .
H15A H 0.5149 0.9265 0.1295 0.051 Uiso 1 calc R
H15B H 0.4817 0.7481 0.1427 0.051 Uiso 1 calc R
H15C H 0.51 0.7789 0.0368 0.051 Uiso 1 calc R
C25 C 0.92643(8) 1.4820(2) 0.15243(15) 0.0365(4) Uani 1 d .
H25A H 0.8836 1.4966 0.1357 0.055 Uiso 1 calc R
H25B H 0.9449 1.5859 0.1288 0.055 Uiso 1 calc R
H25C H 0.9403 1.4654 0.2323 0.055 Uiso 1 calc R
H9 H 0.7091(7) 1.202(2) 0.1699(14) 0.027(4) Uiso 1 d .
H10 H 0.7147(7) 0.885(2) 0.1026(12) 0.024(4) Uiso 1 d .

loop_
_atom_site_aniso_label
_atom_site_aniso_U_11
_atom_site_aniso_U_22
_atom_site_aniso_U_33
_atom_site_aniso_U_23
_atom_site_aniso_U_13
_atom_site_aniso_U_12
O13 0.0217(5) 0.0182(5) 0.0356(6) -0.0022(4) 0.0140(4) -0.0045(4)
O21 0.0281(5) 0.0235(5) 0.0219(5) 0.0072(4) 0.0041(4) -0.0029(4)
O20 0.0256(5) 0.0185(5) 0.0335(6) -0.0016(4) 0.0055(4) -0.0018(4)
O12 0.0262(5) 0.0209(5) 0.0324(5) -0.0028(4) 0.0120(4) -0.0012(4)
N1 0.0193(5) 0.0185(5) 0.0174(5) -0.0007(4) 0.0057(4) 0.0001(4)
N10 0.0188(6) 0.0168(6) 0.0283(6) -0.0008(5) 0.0074(5) -0.0024(5)
N9 0.0207(6) 0.0173(5) 0.0168(5) 0.0001(5) 0.0052(5) -0.0043(4)
N2 0.0264(6) 0.0218(6) 0.0204(6) -0.0016(5) 0.0089(5) 0.0018(5)
N4 0.0259(6) 0.0236(6) 0.0189(6) 0.0006(5) 0.0059(5) 0.0017(5)
N3 0.0278(6) 0.0259(6) 0.0210(6) -0.0008(5) 0.0086(5) 0.0026(5)
C11 0.0195(6) 0.0210(7) 0.0191(6) -0.0001(5) 0.0034(5) -0.0028(5)
C5 0.0195(6) 0.0154(6) 0.0173(6) 0.0018(5) 0.0033(5) -0.0013(5)
C19 0.0151(6) 0.0205(7) 0.0237(7) 0.0023(6) 0.0040(5) 0.0026(5)
C14 0.0208(7) 0.0224(7) 0.0309(8) -0.0020(6) 0.0124(6) -0.0061(5)
C6 0.0177(6) 0.0198(6) 0.0170(6) 0.0012(5) 0.0043(5) 0.0004(5)
C26 0.0232(8) 0.0432(10) 0.0465(10) 0.0135(8) 0.0075(7) -0.0060(7)
C18 0.0173(6) 0.0189(6) 0.0171(6) 0.0003(5) 0.0027(5) -0.0009(5)
C22 0.0350(9) 0.0342(9) 0.0342(8) 0.0160(7) 0.0081(7) -0.0039(7)
C23 0.0170(6) 0.0238(7) 0.0252(7) 0.0038(6) 0.0025(5) -0.0006(5)
C24 0.0209(7) 0.0274(7) 0.0264(7) 0.0048(6) 0.0041(6) -0.0042(6)
C17 0.0451(10) 0.0319(8) 0.0307(8) -0.0005(7) 0.0138(7) -0.0079(7)
C8 0.0193(7) 0.0330(8) 0.0212(7) 0.0013(6) 0.0014(5) 0.0007(6)
C7 0.0241(7) 0.0184(7) 0.0258(7) 0.0014(6) 0.0082(6) 0.0012(5)
C16 0.0361(9) 0.0244(8) 0.0461(10) -0.0032(7) 0.0216(8) -0.0093(7)
C15 0.0215(7) 0.0365(9) 0.0447(9) -0.0033(8) 0.0073(7) -0.0041(6)
C25 0.0389(9) 0.0269(8) 0.0449(10) -0.0028(7) 0.0114(8) -0.0114(7)

loop_
_atom_type_symbol
_atom_type_description
_atom_type_scat_dispersion_real
_atom_type_scat_dispersion_imag
_atom_type_scat_source
C C 0.0033 0.0016 'International Tables Vol C Tables 4.2.6.8 and 6.1.1.4'
H H 0 0 'International Tables Vol C Tables 4.2.6.8 and 6.1.1.4'
N N 0.0061 0.0033 'International Tables Vol C Tables 4.2.6.8 and 6.1.1.4'
O O 0.0106 0.006 'International Tables Vol C Tables 4.2.6.8 and 6.1.1.4'

loop_
_geom_angle_atom_site_label_1
_geom_angle_atom_site_label_2
_geom_angle_atom_site_label_3
_geom_angle
C11 O13 C14 120.08(10)
C19 O21 C22 115.17(11)
C5 N1 N2 108.44(10)
C5 N1 C18 130.57(10)
N2 N1 C18 120.70(10)
C11 N10 N9 119.72(11)
C11 N10 H10 118.4(9)
N9 N10 H10 114.2(10)
N10 N9 C6 114.07(10)
N10 N9 H9 108.9(10)
C6 N9 H9 110.3(10)
N3 N2 N1 106.41(10)
C5 N4 N3 106.12(11)
N2 N3 N4 110.89(10)
O12 C11 O13 127.26(12)
O12 C11 N10 124.16(12)
O13 C11 N10 108.58(11)
N4 C5 N1 108.13(11)
N4 C5 C6 125.97(12)
N1 C5 C6 125.87(11)
O20 C19 O21 125.10(12)
O20 C19 C18 125.25(12)
O21 C19 C18 109.59(11)
O13 C14 C15 110.45(12)
O13 C14 C17 109.47(11)
C15 C14 C17 112.71(12)
O13 C14 C16 102.06(10)
C15 C14 C16 110.54(13)
C17 C14 C16 111.10(13)
N9 C6 C5 105.98(10)
N9 C6 C8 114.00(10)
C5 C6 C8 110.09(11)
N9 C6 C7 107.65(10)
C5 C6 C7 109.02(10)
C8 C6 C7 109.93(11)
C24 C26 H26A 109.5
C24 C26 H26B 109.5
H26A C26 H26B 109.5
C24 C26 H26C 109.5
H26A C26 H26C 109.5
H26B C26 H26C 109.5
N1 C18 C19 108.50(10)
N1 C18 C23 111.87(10)
C19 C18 C23 110.06(10)
N1 C18 H18 108.8
C19 C18 H18 108.8
C23 C18 H18 108.8
O21 C22 H22A 109.5
O21 C22 H22B 109.5
H22A C22 H22B 109.5
O21 C22 H22C 109.5
H22A C22 H22C 109.5
H22B C22 H22C 109.5
C24 C23 C18 115.31(11)
C24 C23 H23A 108.4
C18 C23 H23A 108.4
C24 C23 H23B 108.4
C18 C23 H23B 108.4
H23A C23 H23B 107.5
C25 C24 C26 110.48(13)
C25 C24 C23 112.09(11)
C26 C24 C23 108.82(12)
C25 C24 H24 108.5
C26 C24 H24 108.5
C23 C24 H24 108.5
C14 C17 H17A 109.5
C14 C17 H17B 109.5
H17A C17 H17B 109.5
C14 C17 H17C 109.5
H17A C17 H17C 109.5
H17B C17 H17C 109.5
C6 C8 H8A 109.5
C6 C8 H8B 109.5
H8A C8 H8B 109.5
C6 C8 H8C 109.5
H8A C8 H8C 109.5
H8B C8 H8C 109.5
C6 C7 H7A 109.5
C6 C7 H7B 109.5
H7A C7 H7B 109.5
C6 C7 H7C 109.5
H7A C7 H7C 109.5
H7B C7 H7C 109.5
C14 C16 H16A 109.5
C14 C16 H16B 109.5
H16A C16 H16B 109.5
C14 C16 H16C 109.5
H16A C16 H16C 109.5
H16B C16 H16C 109.5
C14 C15 H15A 109.5
C14 C15 H15B 109.5
H15A C15 H15B 109.5
C14 C15 H15C 109.5
H15A C15 H15C 109.5
H15B C15 H15C 109.5
C24 C25 H25A 109.5
C24 C25 H25B 109.5
H25A C25 H25B 109.5
C24 C25 H25C 109.5
H25A C25 H25C 109.5
H25B C25 H25C 109.5

loop_
_geom_bond_atom_site_label_1
_geom_bond_atom_site_label_2
_geom_bond_distance
O13 C11 1.3446(16)
O13 C14 1.4807(15)
O21 C19 1.3345(16)
O21 C22 1.4511(16)
O20 C19 1.2049(16)
O12 C11 1.2118(16)
N1 C5 1.3529(16)
N1 N2 1.3560(14)
N1 C18 1.4686(16)
N10 C11 1.3671(16)
N10 N9 1.4114(15)
N10 H10 0.882(16)
N9 C6 1.4827(16)
N9 H9 0.886(16)
N2 N3 1.2916(16)
N4 C5 1.3188(16)
N4 N3 1.3703(15)
C5 C6 1.5134(17)
C19 C18 1.5225(18)
C14 C15 1.516(2)
C14 C17 1.516(2)
C14 C16 1.519(2)
C6 C8 1.5269(18)
C6 C7 1.5330(18)
C26 C24 1.528(2)
C26 H26A 0.96
C26 H26B 0.96
C26 H26C 0.96
C18 C23 1.5344(17)
C18 H18 0.98
C22 H22A 0.96
C22 H22B 0.96
C22 H22C 0.96
C23 C24 1.5319(18)
C23 H23A 0.97
C23 H23B 0.97
C24 C25 1.520(2)
C24 H24 0.98
C17 H17A 0.96
C17 H17B 0.96
C17 H17C 0.96
C8 H8A 0.96
C8 H8B 0.96
C8 H8C 0.96
C7 H7A 0.96
C7 H7B 0.96
C7 H7C 0.96
C16 H16A 0.96
C16 H16B 0.96
C16 H16C 0.96
C15 H15A 0.96
C15 H15B 0.96
C15 H15C 0.96
C25 H25A 0.96
C25 H25B 0.96
C25 H25C 0.96

loop_
_geom_torsion_atom_site_label_1
_geom_torsion_atom_site_label_2
_geom_torsion_atom_site_label_3
_geom_torsion_atom_site_label_4
_geom_torsion
C11 N10 N9 C6 -102.98(14)
C5 N1 N2 N3 0.98(14)
C18 N1 N2 N3 175.39(11)
N1 N2 N3 N4 -0.78(14)
C5 N4 N3 N2 0.29(15)
C14 O13 C11 O12 -8.6(2)
C14 O13 C11 N10 171.53(11)
N9 N10 C11 O12 11.4(2)
N9 N10 C11 O13 -168.82(11)
N3 N4 C5 N1 0.33(14)
N3 N4 C5 C6 178.53(12)
N2 N1 C5 N4 -0.81(14)
C18 N1 C5 N4 -174.48(12)
N2 N1 C5 C6 -179.01(12)
C18 N1 C5 C6 7.3(2)
C22 O21 C19 O20 -1.48(19)
C22 O21 C19 C18 -178.57(10)
C11 O13 C14 C15 63.68(16)
C11 O13 C14 C17 -60.99(16)
C11 O13 C14 C16 -178.77(12)
N10 N9 C6 C5 -84.27(12)
N10 N9 C6 C8 36.97(15)
N10 N9 C6 C7 159.19(10)
N4 C5 C6 N9 138.13(13)
N1 C5 C6 N9 -43.98(16)
N4 C5 C6 C8 14.40(18)
N1 C5 C6 C8 -167.71(12)
N4 C5 C6 C7 -106.26(15)
N1 C5 C6 C7 71.63(16)
C5 N1 C18 C19 75.59(16)
N2 N1 C18 C19 -97.42(13)
C5 N1 C18 C23 -162.80(12)
N2 N1 C18 C23 24.18(16)
O20 C19 C18 N1 22.73(17)
O21 C19 C18 N1 -160.18(10)
O20 C19 C18 C23 -99.97(15)
O21 C19 C18 C23 77.11(13)
N1 C18 C23 C24 64.06(15)
C19 C18 C23 C24 -175.24(11)
C18 C23 C24 C25 59.02(16)
C18 C23 C24 C26 -178.48(12)
